data_7246603
loop_
_publ_author_name
'Jana, Narayan Ch.'
'Jagodi\<c, Marko'
'Brand\~ao, Paula'
'Patra, Moumita'
'Herchel, Radovan'
'Jagli\<ci\'c, Zvonko'
'Panja, Anangamohan'

_publ_section_title
;
 Magneto-structural studies on a number of doubly end-on cyanate and azide
 bridged dinuclear nickel(ii) complexes with {N3O} donor Schiff base
 ligands
;
_journal_issue 17
_journal_name_full 'RSC Advances'
_journal_page_first 11311
_journal_page_last 11323
_journal_paper_doi 10.1039/D3RA00737E
_journal_volume 13
_journal_year 2023
_chemical_formula_sum 'C36 H58 N14 Ni2 O4'
_chemical_formula_weight 868.38
_space_group_crystal_system monoclinic
_space_group_IT_number 14
_space_group_name_Hall '-P 2ybc'
_space_group_name_H-M_alt 'P 1 21/c 1'
_atom_sites_solution_hydrogens mixed
_audit_creation_method SHELXL-2018/3
_audit_update_record
;
2023-01-26 deposited with the CCDC.	2023-03-24 downloaded from the CCDC.
;
_cell_angle_alpha 90
_cell_angle_beta 115.0530(10)
_cell_angle_gamma 90
_cell_formula_units_Z 2
_cell_length_a 11.8236(3)
_cell_length_b 18.2885(4)
_cell_length_c 10.8047(2)
_cell_measurement_reflns_used 462
_cell_measurement_temperature 298(2)
_cell_measurement_theta_max 26.16
_cell_measurement_theta_min 2.82
_cell_volume 2116.55(8)
_computing_cell_refinement 'Bruker Smart'
_computing_data_collection 'Bruker Smart'
_computing_data_reduction 'Bruker Saint'
_computing_molecular_graphics 'Mercury (Macrae et al 2008)'
_computing_publication_material 'SHELXL-2016/4 (Sheldrick, 2016)'
_computing_structure_refinement 'SHELXL-2018/3 (Sheldrick, 2018)'
_computing_structure_solution 'SHELXT 2014/5 (Sheldrick, 2014)'
_diffrn_ambient_temperature 298(2)
_diffrn_measured_fraction_theta_full 1.000
_diffrn_measured_fraction_theta_max 0.997
_diffrn_measurement_device_type CCD
_diffrn_measurement_method 'omega and phi scans'
_diffrn_radiation_type MoK\a
_diffrn_radiation_wavelength 0.71073
_diffrn_reflns_av_R_equivalents 0.0303
_diffrn_reflns_av_unetI/netI 0.0209
_diffrn_reflns_Laue_measured_fraction_full 1.000
_diffrn_reflns_Laue_measured_fraction_max 0.997
_diffrn_reflns_limit_h_max 15
_diffrn_reflns_limit_h_min -15
_diffrn_reflns_limit_k_max 23
_diffrn_reflns_limit_k_min -23
_diffrn_reflns_limit_l_max 14
_diffrn_reflns_limit_l_min -14
_diffrn_reflns_number 34956
_diffrn_reflns_point_group_measured_fraction_full 1.000
_diffrn_reflns_point_group_measured_fraction_max 0.997
_diffrn_reflns_theta_full 25.242
_diffrn_reflns_theta_max 27.596
_diffrn_reflns_theta_min 1.901
_diffrn_source 'fine-focus sealed tube'
_exptl_absorpt_coefficient_mu 0.944
_exptl_absorpt_correction_T_max 0.7455
_exptl_absorpt_correction_T_min 0.6391
_exptl_absorpt_correction_type multi-scan
_exptl_absorpt_process_details sadabs
_exptl_crystal_colour green
_exptl_crystal_density_diffrn 1.363
_exptl_crystal_description Block
_exptl_crystal_F_000 920
_exptl_crystal_size_max 0.200
_exptl_crystal_size_mid 0.120
_exptl_crystal_size_min 0.060
_refine_diff_density_max 0.490
_refine_diff_density_min -0.222
_refine_diff_density_rms 0.044
_refine_ls_extinction_method none
_refine_ls_goodness_of_fit_ref 1.050
_refine_ls_hydrogen_treatment mixed
_refine_ls_matrix_type full
_refine_ls_number_parameters 260
_refine_ls_number_reflns 4895
_refine_ls_number_restraints 0
_refine_ls_restrained_S_all 1.050
_refine_ls_R_factor_all 0.0366
_refine_ls_R_factor_gt 0.0286
_refine_ls_shift/su_max 0.001
_refine_ls_shift/su_mean 0.000
_refine_ls_structure_factor_coef Fsqd
_refine_ls_weighting_details 'w=1/[\s^2^(Fo^2^)+(0.0329P)^2^+0.6979P] where P=(Fo^2^+2Fc^2^)/3'
_refine_ls_weighting_scheme calc
_refine_ls_wR_factor_gt 0.0705
_refine_ls_wR_factor_ref 0.0738
_reflns_Friedel_coverage 0.000
_reflns_number_gt 4170
_reflns_number_total 4895
_reflns_threshold_expression 'I > 2\s(I)'
_cod_data_source_file d3ra00737e6.cif
_cod_data_source_block complex-3
_cod_original_sg_symbol_H-M 'P 21/c'
_cod_database_code 7246603
_shelx_shelxl_version_number 2018/3
_shelx_space_group_comment
;
The symmetry employed for this shelxl refinement is uniquely defined
by the following loop, which should always be used as a source of
symmetry information in preference to the above space-group names.
They are only intended as comments.
;

loop_
_space_group_symop_operation_xyz
'x, y, z'
'-x, y+1/2, -z+1/2'
'-x, -y, -z'
'x, -y-1/2, z-1/2'

loop_
_atom_site_label
_atom_site_type_symbol
_atom_site_fract_x
_atom_site_fract_y
_atom_site_fract_z
_atom_site_U_iso_or_equiv
_atom_site_adp_type
_atom_site_occupancy
_atom_site_site_symmetry_order
_atom_site_calc_flag
_atom_site_refinement_flags_posn
_atom_site_refinement_flags_adp
_atom_site_refinement_flags_occupancy
_atom_site_disorder_assembly
_atom_site_disorder_group
Ni1 Ni 0.44895(2) 0.42792(2) 0.05960(2) 0.02648(7) Uani 1 1 d . . . . .
O1 O 0.63175(10) 0.40683(7) 0.16937(11) 0.0347(3) Uani 1 1 d . . . . .
O2 O 0.87580(11) 0.39281(8) 0.26500(13) 0.0494(3) Uani 1 1 d . . . . .
N6 N 0.5039(2) 0.60138(11) 0.2985(2) 0.0704(6) Uani 1 1 d . . . . .
C15 C 0.8392(2) 0.39806(14) 0.58731(19) 0.0607(6) Uani 1 1 d . . . . .
H15 H 0.887320 0.395458 0.681126 0.073 Uiso 1 1 calc R U . . .
N3 N 0.41812(12) 0.42321(7) 0.23338(13) 0.0314(3) Uani 1 1 d . . . . .
N2 N 0.26649(12) 0.46438(8) -0.07058(13) 0.0316(3) Uani 1 1 d . . . . .
N7 N -0.0145(3) 0.80245(17) -0.5010(4) 0.1226(11) Uani 1 1 d . . . . .
N4 N 0.49635(13) 0.54493(8) 0.10074(13) 0.0317(3) Uani 1 1 d . . . . .
C11 C 0.69328(15) 0.40444(9) 0.30128(15) 0.0316(3) Uani 1 1 d . . . . .
C12 C 0.82616(15) 0.39673(10) 0.35888(17) 0.0380(4) Uani 1 1 d . . . . .
C14 C 0.89596(17) 0.39443(12) 0.49755(19) 0.0520(5) Uani 1 1 d . . . . .
H14 H 0.982338 0.390379 0.532247 0.062 Uiso 1 1 calc R U . . .
C16 C 0.71352(19) 0.40542(12) 0.53689(18) 0.0497(5) Uani 1 1 d . . . . .
H16 H 0.675962 0.408146 0.596952 0.060 Uiso 1 1 calc R U . . .
C10 C 0.63830(16) 0.40904(9) 0.39425(16) 0.0347(4) Uani 1 1 d . . . . .
C9 C 0.50633(16) 0.41910(9) 0.35439(16) 0.0342(4) Uani 1 1 d . . . . .
H9 H 0.482120 0.423115 0.425552 0.041 Uiso 1 1 calc R U . . .
C8 C 0.29241(16) 0.43431(10) 0.22724(18) 0.0405(4) Uani 1 1 d . . . . .
H8A H 0.299907 0.445602 0.318117 0.049 Uiso 1 1 calc R U . . .
H8B H 0.245347 0.389218 0.197910 0.049 Uiso 1 1 calc R U . . .
C7 C 0.22098(16) 0.49538(10) 0.13057(18) 0.0412(4) Uani 1 1 d . . . . .
H7A H 0.152204 0.510133 0.151487 0.049 Uiso 1 1 calc R U . . .
H7B H 0.275924 0.537174 0.146629 0.049 Uiso 1 1 calc R U . . .
C6 C 0.16971(16) 0.47489(11) -0.01897(18) 0.0429(4) Uani 1 1 d . . . . .
H6A H 0.122047 0.430038 -0.033086 0.052 Uiso 1 1 calc R U . . .
H6B H 0.112813 0.512943 -0.072354 0.052 Uiso 1 1 calc R U . . .
C5 C 0.20893(16) 0.42823(10) -0.20628(17) 0.0395(4) Uani 1 1 d . . . . .
H5A H 0.259806 0.437957 -0.255135 0.047 Uiso 1 1 calc R U . . .
H5B H 0.127126 0.449330 -0.258582 0.047 Uiso 1 1 calc R U . . .
C4 C 0.19543(17) 0.34632(10) -0.19689(19) 0.0474(5) Uani 1 1 d . . . . .
H4A H 0.157564 0.336686 -0.134531 0.057 Uiso 1 1 calc R U . . .
H4B H 0.138850 0.328211 -0.286150 0.057 Uiso 1 1 calc R U . . .
C3 C 0.31611(17) 0.30415(10) -0.14933(17) 0.0416(4) Uani 1 1 d . . . . .
H3A H 0.296156 0.252598 -0.165919 0.050 Uiso 1 1 calc R U . . .
H3B H 0.358542 0.318562 -0.205137 0.050 Uiso 1 1 calc R U . . .
N1 N 0.40421(13) 0.31338(7) -0.00362(14) 0.0344(3) Uani 1 1 d . . . . .
C2 C 0.3536(2) 0.27561(11) 0.0823(2) 0.0520(5) Uani 1 1 d . . . . .
H2A H 0.341400 0.224813 0.057811 0.078 Uiso 1 1 calc R U . . .
H2B H 0.275139 0.297209 0.068582 0.078 Uiso 1 1 calc R U . . .
H2C H 0.411198 0.280175 0.176655 0.078 Uiso 1 1 calc R U . . .
C1 C 0.52015(19) 0.27527(12) 0.0146(2) 0.0589(6) Uani 1 1 d . . . . .
H1A H 0.579388 0.278488 0.108547 0.088 Uiso 1 1 calc R U . . .
H1B H 0.554466 0.297704 -0.042226 0.088 Uiso 1 1 calc R U . . .
H1C H 0.502066 0.224826 -0.010504 0.088 Uiso 1 1 calc R U . . .
C13 C 1.00775(18) 0.38684(16) 0.3168(2) 0.0714(7) Uani 1 1 d . . . . .
H13A H 1.046050 0.428765 0.372140 0.107 Uiso 1 1 calc R U . . .
H13B H 1.031272 0.384388 0.242025 0.107 Uiso 1 1 calc R U . . .
H13C H 1.035058 0.343321 0.371081 0.107 Uiso 1 1 calc R U . . .
N5 N 0.50094(14) 0.57406(8) 0.20116(15) 0.0383(3) Uani 1 1 d . . . . .
C17 C 0.0857(3) 0.79886(15) -0.4779(3) 0.0839(8) Uani 1 1 d . . . . .
C18 C 0.2155(3) 0.79501(17) -0.4546(4) 0.1083(12) Uani 1 1 d . . . . .
H18A H 0.233187 0.747194 -0.478645 0.162 Uiso 1 1 calc R U . . .
H18B H 0.267803 0.804294 -0.359975 0.162 Uiso 1 1 calc R U . . .
H18C H 0.231615 0.830993 -0.509869 0.162 Uiso 1 1 calc R U . . .
H2 H 0.289(4) 0.507(2) -0.084(4) 0.162 Uiso 1 1 d . U . . .

loop_
_atom_site_aniso_label
_atom_site_aniso_U_11
_atom_site_aniso_U_22
_atom_site_aniso_U_33
_atom_site_aniso_U_23
_atom_site_aniso_U_13
_atom_site_aniso_U_12
Ni1 0.02467(11) 0.03270(12) 0.02232(10) 0.00086(8) 0.01020(8) -0.00112(8)
O1 0.0276(5) 0.0500(7) 0.0253(5) 0.0044(5) 0.0100(4) 0.0035(5)
O2 0.0303(6) 0.0738(9) 0.0429(7) 0.0076(7) 0.0144(5) 0.0075(6)
N6 0.1081(17) 0.0654(12) 0.0642(12) -0.0316(10) 0.0620(12) -0.0351(12)
C15 0.0495(12) 0.0903(17) 0.0270(9) -0.0023(10) 0.0015(8) 0.0027(11)
N3 0.0326(7) 0.0352(7) 0.0302(6) 0.0023(5) 0.0172(6) -0.0005(5)
N2 0.0249(6) 0.0379(8) 0.0294(6) -0.0005(6) 0.0090(5) -0.0027(6)
N7 0.094(2) 0.124(2) 0.183(3) 0.018(2) 0.092(2) 0.0352(18)
N4 0.0356(7) 0.0357(7) 0.0253(6) -0.0024(5) 0.0145(5) -0.0058(6)
C11 0.0329(8) 0.0308(8) 0.0271(7) 0.0019(6) 0.0089(6) -0.0010(6)
C12 0.0343(9) 0.0400(9) 0.0347(8) 0.0027(7) 0.0098(7) 0.0016(7)
C14 0.0338(9) 0.0713(14) 0.0365(9) -0.0001(9) 0.0007(8) 0.0040(9)
C16 0.0506(11) 0.0685(13) 0.0261(8) -0.0028(8) 0.0126(8) 0.0024(10)
C10 0.0373(9) 0.0378(9) 0.0263(7) -0.0002(6) 0.0109(7) -0.0009(7)
C9 0.0423(9) 0.0358(9) 0.0287(8) 0.0006(6) 0.0192(7) -0.0010(7)
C8 0.0365(9) 0.0543(11) 0.0390(9) 0.0022(8) 0.0241(8) -0.0007(8)
C7 0.0342(9) 0.0491(11) 0.0470(10) -0.0003(8) 0.0235(8) 0.0049(8)
C6 0.0282(8) 0.0573(12) 0.0438(10) 0.0038(8) 0.0156(7) 0.0027(8)
C5 0.0340(9) 0.0457(10) 0.0293(8) -0.0006(7) 0.0042(7) -0.0038(7)
C4 0.0406(10) 0.0468(11) 0.0417(10) -0.0053(8) 0.0048(8) -0.0102(8)
C3 0.0513(11) 0.0373(9) 0.0373(9) -0.0078(7) 0.0200(8) -0.0084(8)
N1 0.0369(7) 0.0329(7) 0.0359(7) 0.0019(6) 0.0177(6) 0.0024(6)
C2 0.0746(14) 0.0388(10) 0.0511(11) 0.0046(8) 0.0348(10) -0.0074(9)
C1 0.0519(12) 0.0457(11) 0.0773(15) -0.0068(10) 0.0257(11) 0.0126(9)
C13 0.0328(10) 0.111(2) 0.0692(14) 0.0153(14) 0.0205(10) 0.0115(12)
N5 0.0460(8) 0.0378(8) 0.0387(8) -0.0054(6) 0.0255(7) -0.0112(6)
C17 0.0804(19) 0.0693(17) 0.123(2) 0.0070(16) 0.0639(19) 0.0183(14)
C18 0.0709(18) 0.075(2) 0.182(4) 0.004(2) 0.057(2) 0.0063(15)

loop_
_atom_type_symbol
_atom_type_description
_atom_type_scat_dispersion_real
_atom_type_scat_dispersion_imag
_atom_type_scat_source
C C 0.0033 0.0016 'International Tables Vol C Tables 4.2.6.8 and 6.1.1.4'
H H 0.0000 0.0000 'International Tables Vol C Tables 4.2.6.8 and 6.1.1.4'
N N 0.0061 0.0033 'International Tables Vol C Tables 4.2.6.8 and 6.1.1.4'
Ni Ni 0.3393 1.1124 'International Tables Vol C Tables 4.2.6.8 and 6.1.1.4'
O O 0.0106 0.0060 'International Tables Vol C Tables 4.2.6.8 and 6.1.1.4'

loop_
_geom_angle_atom_site_label_1
_geom_angle_atom_site_label_2
_geom_angle_atom_site_label_3
_geom_angle
_geom_angle_site_symmetry_1
_geom_angle_site_symmetry_3
_geom_angle_publ_flag
O1 Ni1 N3 90.87(5) . . ?
O1 Ni1 N2 170.53(5) . . ?
N3 Ni1 N2 95.43(5) . . ?
O1 Ni1 N4 84.53(5) . 3_665 ?
N3 Ni1 N4 167.00(5) . 3_665 ?
N2 Ni1 N4 87.80(5) . 3_665 ?
O1 Ni1 N1 93.30(5) . . ?
N3 Ni1 N1 97.54(5) . . ?
N2 Ni1 N1 92.88(5) . . ?
N4 Ni1 N1 94.86(5) 3_665 . ?
O1 Ni1 N4 87.10(5) . . ?
N3 Ni1 N4 89.13(5) . . ?
N2 Ni1 N4 85.93(5) . . ?
N4 Ni1 N4 78.52(5) 3_665 . ?
N1 Ni1 N4 173.31(5) . . ?
C11 O1 Ni1 128.02(11) . . ?
C12 O2 C13 117.07(15) . . ?
C16 C15 C14 119.56(17) . . ?
C16 C15 H15 120.2 . . ?
C14 C15 H15 120.2 . . ?
C9 N3 C8 115.01(14) . . ?
C9 N3 Ni1 123.35(12) . . ?
C8 N3 Ni1 121.17(10) . . ?
C6 N2 C5 108.97(13) . . ?
C6 N2 Ni1 121.41(10) . . ?
C5 N2 Ni1 115.25(11) . . ?
C6 N2 H2 107(3) . . ?
C5 N2 H2 106(3) . . ?
Ni1 N2 H2 96(3) . . ?
N5 N4 Ni1 135.99(12) . 3_665 ?
N5 N4 Ni1 121.82(11) . . ?
Ni1 N4 Ni1 101.48(5) 3_665 . ?
O1 C11 C10 124.52(15) . . ?
O1 C11 C12 118.85(15) . . ?
C10 C11 C12 116.62(14) . . ?
C14 C12 O2 123.93(16) . . ?
C14 C12 C11 121.34(17) . . ?
O2 C12 C11 114.72(14) . . ?
C12 C14 C15 120.94(17) . . ?
C12 C14 H14 119.5 . . ?
C15 C14 H14 119.5 . . ?
C15 C16 C10 121.18(19) . . ?
C15 C16 H16 119.4 . . ?
C10 C16 H16 119.4 . . ?
C11 C10 C16 120.34(16) . . ?
C11 C10 C9 124.10(14) . . ?
C16 C10 C9 115.55(16) . . ?
N3 C9 C10 128.35(15) . . ?
N3 C9 H9 115.8 . . ?
C10 C9 H9 115.8 . . ?
N3 C8 C7 112.89(14) . . ?
N3 C8 H8A 109.0 . . ?
C7 C8 H8A 109.0 . . ?
N3 C8 H8B 109.0 . . ?
C7 C8 H8B 109.0 . . ?
H8A C8 H8B 107.8 . . ?
C6 C7 C8 114.03(16) . . ?
C6 C7 H7A 108.7 . . ?
C8 C7 H7A 108.7 . . ?
C6 C7 H7B 108.7 . . ?
C8 C7 H7B 108.7 . . ?
H7A C7 H7B 107.6 . . ?
N2 C6 C7 114.19(14) . . ?
N2 C6 H6A 108.7 . . ?
C7 C6 H6A 108.7 . . ?
N2 C6 H6B 108.7 . . ?
C7 C6 H6B 108.7 . . ?
H6A C6 H6B 107.6 . . ?
N2 C5 C4 113.04(14) . . ?
N2 C5 H5A 109.0 . . ?
C4 C5 H5A 109.0 . . ?
N2 C5 H5B 109.0 . . ?
C4 C5 H5B 109.0 . . ?
H5A C5 H5B 107.8 . . ?
C3 C4 C5 114.66(15) . . ?
C3 C4 H4A 108.6 . . ?
C5 C4 H4A 108.6 . . ?
C3 C4 H4B 108.6 . . ?
C5 C4 H4B 108.6 . . ?
H4A C4 H4B 107.6 . . ?
N1 C3 C4 116.17(15) . . ?
N1 C3 H3A 108.2 . . ?
C4 C3 H3A 108.2 . . ?
N1 C3 H3B 108.2 . . ?
C4 C3 H3B 108.2 . . ?
H3A C3 H3B 107.4 . . ?
C2 N1 C1 107.28(16) . . ?
C2 N1 C3 108.99(14) . . ?
C1 N1 C3 106.45(14) . . ?
C2 N1 Ni1 111.09(11) . . ?
C1 N1 Ni1 108.73(11) . . ?
C3 N1 Ni1 113.99(10) . . ?
N1 C2 H2A 109.5 . . ?
N1 C2 H2B 109.5 . . ?
H2A C2 H2B 109.5 . . ?
N1 C2 H2C 109.5 . . ?
H2A C2 H2C 109.5 . . ?
H2B C2 H2C 109.5 . . ?
N1 C1 H1A 109.5 . . ?
N1 C1 H1B 109.5 . . ?
H1A C1 H1B 109.5 . . ?
N1 C1 H1C 109.5 . . ?
H1A C1 H1C 109.5 . . ?
H1B C1 H1C 109.5 . . ?
O2 C13 H13A 109.5 . . ?
O2 C13 H13B 109.5 . . ?
H13A C13 H13B 109.5 . . ?
O2 C13 H13C 109.5 . . ?
H13A C13 H13C 109.5 . . ?
H13B C13 H13C 109.5 . . ?
N6 N5 N4 178.80(19) . . ?
N7 C17 C18 177.1(4) . . ?
C17 C18 H18A 109.5 . . ?
C17 C18 H18B 109.5 . . ?
H18A C18 H18B 109.5 . . ?
C17 C18 H18C 109.5 . . ?
H18A C18 H18C 109.5 . . ?
H18B C18 H18C 109.5 . . ?

loop_
_geom_bond_atom_site_label_1
_geom_bond_atom_site_label_2
_geom_bond_distance
_geom_bond_site_symmetry_2
_geom_bond_publ_flag
Ni1 O1 2.0139(11) . ?
Ni1 N3 2.0604(13) . ?
Ni1 N2 2.1230(13) . ?
Ni1 N4 2.1483(13) 3_665 ?
Ni1 N1 2.1973(14) . ?
Ni1 N4 2.2092(14) . ?
O1 C11 1.2978(18) . ?
O2 C12 1.372(2) . ?
O2 C13 1.421(2) . ?
N6 N5 1.152(2) . ?
C15 C16 1.356(3) . ?
C15 C14 1.395(3) . ?
C15 H15 0.9300 . ?
N3 C9 1.284(2) . ?
N3 C8 1.474(2) . ?
N2 C6 1.483(2) . ?
N2 C5 1.485(2) . ?
N2 H2 0.86(4) . ?
N7 C17 1.104(3) . ?
N4 N5 1.1892(19) . ?
C11 C10 1.411(2) . ?
C11 C12 1.431(2) . ?
C12 C14 1.371(2) . ?
C14 H14 0.9300 . ?
C16 C10 1.418(2) . ?
C16 H16 0.9300 . ?
C10 C9 1.444(2) . ?
C9 H9 0.9300 . ?
C8 C7 1.518(3) . ?
C8 H8A 0.9700 . ?
C8 H8B 0.9700 . ?
C7 C6 1.513(2) . ?
C7 H7A 0.9700 . ?
C7 H7B 0.9700 . ?
C6 H6A 0.9700 . ?
C6 H6B 0.9700 . ?
C5 C4 1.515(3) . ?
C5 H5A 0.9700 . ?
C5 H5B 0.9700 . ?
C4 C3 1.508(3) . ?
C4 H4A 0.9700 . ?
C4 H4B 0.9700 . ?
C3 N1 1.484(2) . ?
C3 H3A 0.9700 . ?
C3 H3B 0.9700 . ?
N1 C2 1.473(2) . ?
N1 C1 1.475(2) . ?
C2 H2A 0.9600 . ?
C2 H2B 0.9600 . ?
C2 H2C 0.9600 . ?
C1 H1A 0.9600 . ?
C1 H1B 0.9600 . ?
C1 H1C 0.9600 . ?
C13 H13A 0.9600 . ?
C13 H13B 0.9600 . ?
C13 H13C 0.9600 . ?
C17 C18 1.448(4) . ?
C18 H18A 0.9600 . ?
C18 H18B 0.9600 . ?
C18 H18C 0.9600 . ?

loop_
_geom_torsion_atom_site_label_1
_geom_torsion_atom_site_label_2
_geom_torsion_atom_site_label_3
_geom_torsion_atom_site_label_4
_geom_torsion
_geom_torsion_site_symmetry_1
_geom_torsion_site_symmetry_2
_geom_torsion_site_symmetry_3
_geom_torsion_site_symmetry_4
_geom_torsion_publ_flag
Ni1 O1 C11 C10 7.0(2) . . . . ?
Ni1 O1 C11 C12 -172.87(11) . . . . ?
C13 O2 C12 C14 -0.7(3) . . . . ?
C13 O2 C12 C11 178.58(18) . . . . ?
O1 C11 C12 C14 179.53(17) . . . . ?
C10 C11 C12 C14 -0.4(3) . . . . ?
O1 C11 C12 O2 0.2(2) . . . . ?
C10 C11 C12 O2 -179.71(15) . . . . ?
O2 C12 C14 C15 -179.4(2) . . . . ?
C11 C12 C14 C15 1.3(3) . . . . ?
C16 C15 C14 C12 -1.3(4) . . . . ?
C14 C15 C16 C10 0.4(4) . . . . ?
O1 C11 C10 C16 179.59(17) . . . . ?
C12 C11 C10 C16 -0.5(2) . . . . ?
O1 C11 C10 C9 -1.8(3) . . . . ?
C12 C11 C10 C9 178.08(16) . . . . ?
C15 C16 C10 C11 0.5(3) . . . . ?
C15 C16 C10 C9 -178.2(2) . . . . ?
C8 N3 C9 C10 -179.50(16) . . . . ?
Ni1 N3 C9 C10 -7.3(2) . . . . ?
C11 C10 C9 N3 2.3(3) . . . . ?
C16 C10 C9 N3 -179.02(17) . . . . ?
C9 N3 C8 C7 131.64(16) . . . . ?
Ni1 N3 C8 C7 -40.71(19) . . . . ?
N3 C8 C7 C6 75.96(19) . . . . ?
C5 N2 C6 C7 166.96(15) . . . . ?
Ni1 N2 C6 C7 29.4(2) . . . . ?
C8 C7 C6 N2 -69.1(2) . . . . ?
C6 N2 C5 C4 -80.46(18) . . . . ?
Ni1 N2 C5 C4 60.03(18) . . . . ?
N2 C5 C4 C3 -73.0(2) . . . . ?
C5 C4 C3 N1 70.5(2) . . . . ?
C4 C3 N1 C2 71.63(19) . . . . ?
C4 C3 N1 C1 -172.96(16) . . . . ?
C4 C3 N1 Ni1 -53.09(18) . . . . ?
